data_2218123
loop_
_publ_author_name
'Jang, Gyung-Joo'
'Yun, Hoseop'

_publ_section_title
;
 Hafnium germanium telluride
;
_journal_coeditor_code GW2040
_journal_issue 5
_journal_name_full 'Acta Crystallographica Section E'
_journal_page_first i27
_journal_paper_doi 10.1107/S1600536808011380
_journal_volume 64
_journal_year 2008
_chemical_formula_iupac 'Hf Ge Te4'
_chemical_formula_sum 'Ge Hf Te4'
_chemical_formula_weight 761.48
_chemical_name_systematic
;
hafnium germanium telluride, HfGeTe~4~
;
_space_group_IT_number 36
_symmetry_cell_setting orthorhombic
_symmetry_space_group_name_Hall 'C 2c -2'
_symmetry_space_group_name_H-M 'C m c 21'
_audit_creation_method 'WinGX routine CIF_UPDATE'
_cell_angle_alpha 90
_cell_angle_beta 90
_cell_angle_gamma 90
_cell_formula_units_Z 4
_cell_length_a 3.97951(17)
_cell_length_b 15.9530(7)
_cell_length_c 10.9731(7)
_cell_measurement_reflns_used 3229
_cell_measurement_temperature 290.0(10)
_cell_measurement_theta_max 27.52
_cell_measurement_theta_min 3.15
_cell_volume 696.63(6)
_computing_cell_refinement 'RAPID-AUTO (Rigaku, 2006)'
_computing_data_collection 'RAPID-AUTO (Rigaku, 2006)'
_computing_data_reduction 'RAPID-AUTO (Rigaku, 2006)'
_computing_molecular_graphics 'locally modified version of ORTEP (Johnson, 1965)'
_computing_publication_material 'WinGX (Farrugia, 1999)'
_computing_structure_refinement 'SHELXL97 (Sheldrick, 2008)'
_computing_structure_solution 'SHELXS97 (Sheldrick, 2008)'
_diffrn_ambient_temperature 290.0(10)
_diffrn_measured_fraction_theta_full 0.998
_diffrn_measured_fraction_theta_max 0.998
_diffrn_measurement_device_type 'Rigaku R-AXIS RAPID'
_diffrn_measurement_method \w
_diffrn_radiation_type MoK\a
_diffrn_radiation_wavelength 0.71073
_diffrn_reflns_av_R_equivalents 0.0602
_diffrn_reflns_limit_h_max 5
_diffrn_reflns_limit_h_min -4
_diffrn_reflns_limit_k_max 19
_diffrn_reflns_limit_k_min -20
_diffrn_reflns_limit_l_max 14
_diffrn_reflns_limit_l_min -14
_diffrn_reflns_number 3348
_diffrn_reflns_theta_full 27.47
_diffrn_reflns_theta_max 27.47
_diffrn_reflns_theta_min 3.16
_diffrn_standards_decay_% 0
_diffrn_standards_interval_count 0
_diffrn_standards_interval_time 0
_diffrn_standards_number 0
_exptl_absorpt_coefficient_mu 35.497
_exptl_absorpt_correction_T_max 0.510
_exptl_absorpt_correction_T_min 0.425
_exptl_absorpt_correction_type numerical
_exptl_absorpt_process_details '(NUMABS; Higashi, 2000)'
_exptl_crystal_colour metallic_silver
_exptl_crystal_density_diffrn 7.26
_exptl_crystal_density_method 'not measured'
_exptl_crystal_description needle
_exptl_crystal_F_000 1248
_exptl_crystal_size_max 0.30
_exptl_crystal_size_mid 0.02
_exptl_crystal_size_min 0.02
_refine_diff_density_max 1.549
_refine_diff_density_min -2.002
_refine_ls_abs_structure_details 'Flack (1983), 431 Friedel pairs'
_refine_ls_abs_structure_Flack 0.008(14)
_refine_ls_extinction_coef 0.00231(14)
_refine_ls_extinction_expression Fc^*^=kFc[1+0.001xFc^2^\l^3^/sin(2\q)]^-1/4^
_refine_ls_extinction_method 'SHELXL97 (Sheldrick, 2008)'
_refine_ls_goodness_of_fit_ref 0.973
_refine_ls_matrix_type full
_refine_ls_number_parameters 38
_refine_ls_number_reflns 910
_refine_ls_number_restraints 1
_refine_ls_restrained_S_all 0.972
_refine_ls_R_factor_all 0.0246
_refine_ls_R_factor_gt 0.0233
_refine_ls_shift/su_max 0.001
_refine_ls_structure_factor_coef Fsqd
_refine_ls_weighting_details 'calc w=1/[\s^2^(Fo^2^)+(0.0001P)^2^] where P=(Fo^2^+2Fc^2^)/3'
_refine_ls_weighting_scheme calc
_refine_ls_wR_factor_gt 0.0532
_refine_ls_wR_factor_ref 0.054
_reflns_number_gt 878
_reflns_number_total 910
_reflns_threshold_expression I>2\s(I)
_cod_data_source_file gw2040.cif
_cod_data_source_block I
_cod_database_code 2218123
_cod_database_fobs_code 2218123

loop_
_symmetry_equiv_pos_as_xyz
'x, y, z'
'-x, -y, z+1/2'
'-x, y, z'
'x, -y, z+1/2'
'x+1/2, y+1/2, z'
'-x+1/2, -y+1/2, z+1/2'
'-x+1/2, y+1/2, z'
'x+1/2, -y+1/2, z+1/2'

loop_
_atom_site_type_symbol
_atom_site_label
_atom_site_fract_x
_atom_site_fract_y
_atom_site_fract_z
_atom_site_U_iso_or_equiv
_atom_site_adp_type
_atom_site_calc_flag
_atom_site_refinement_flags
_atom_site_occupancy
Hf Hf 0.0000 0.65202(3) 0.22820(5) 0.01067(17) Uani d S 1
Ge Ge 0.0000 0.22772(8) 0.53878(13) 0.0113(3) Uani d S 1
Te Te1 0.0000 0.01673(5) 0.25689(9) 0.0129(2) Uani d S 1
Te Te2 0.0000 0.10126(5) 0.03966(9) 0.0126(2) Uani d S 1
Te Te3 0.0000 0.27773(5) 0.30414(8) 0.0102(2) Uani d S 1
Te Te4 0.0000 0.38127(5) 0.00017(8) 0.0106(2) Uani d S 1

loop_
_atom_site_aniso_label
_atom_site_aniso_U_11
_atom_site_aniso_U_22
_atom_site_aniso_U_33
_atom_site_aniso_U_12
_atom_site_aniso_U_13
_atom_site_aniso_U_23
Hf 0.0113(3) 0.0107(3) 0.0100(3) 0 0 0.0000(2)
Ge 0.0118(6) 0.0112(7) 0.0108(8) 0 0 0.0012(6)
Te1 0.0140(4) 0.0100(4) 0.0147(5) 0 0 0.0008(4)
Te2 0.0142(4) 0.0130(4) 0.0106(5) 0 0 -0.0012(4)
Te3 0.0116(3) 0.0093(4) 0.0097(4) 0 0 -0.0010(3)
Te4 0.0118(4) 0.0087(4) 0.0111(5) 0 0 0.0002(3)

loop_
_atom_type_symbol
_atom_type_description
_atom_type_scat_dispersion_real
_atom_type_scat_dispersion_imag
_atom_type_scat_source
Hf Hf -0.583 6.1852 'International Tables Vol C Tables 4.2.6.8 and 6.1.1.4'
Ge Ge 0.1547 1.8001 'International Tables Vol C Tables 4.2.6.8 and 6.1.1.4'
Te Te -0.5308 1.6751 'International Tables Vol C Tables 4.2.6.8 and 6.1.1.4'

loop_
_geom_angle_atom_site_label_1
_geom_angle_atom_site_label_2
_geom_angle_atom_site_label_3
_geom_angle_site_symmetry_1
_geom_angle_site_symmetry_3
_geom_angle
_geom_angle_publ_flag
Ge Hf Te3 2_564 5 75.29(3) ?
Ge Hf Te3 2_564 5_455 75.29(3) ?
Te3 Hf Te3 5 5_455 84.99(3) ?
Ge Hf Te1 2_564 5_455 125.04(3) ?
Te3 Hf Te1 5 5_455 157.35(3) ?
Te3 Hf Te1 5_455 5_455 90.704(18) ?
Ge Hf Te1 2_564 5 125.04(3) ?
Te3 Hf Te1 5 5 90.704(18) ?
Te3 Hf Te1 5_455 5 157.35(3) ?
Te1 Hf Te1 5_455 5 84.75(3) ?
Ge Hf Te2 2_564 5_455 71.00(3) ?
Te3 Hf Te2 5 5_455 146.29(3) ?
Te3 Hf Te2 5_455 5_455 86.01(2) ?
Te1 Hf Te2 5_455 5_455 54.96(3) ?
Te1 Hf Te2 5 5_455 108.97(3) ?
Ge Hf Te2 2_564 5 71.00(3) ?
Te3 Hf Te2 5 5 86.01(2) ?
Te3 Hf Te2 5_455 5 146.29(3) ?
Te1 Hf Te2 5_455 5 108.97(3) ?
Te1 Hf Te2 5 5 54.96(3) ?
Te2 Hf Te2 5_455 5 83.69(3) ?
Ge Hf Te4 2_564 2_565 147.38(4) ?
Te3 Hf Te4 5 2_565 80.84(2) ?
Te3 Hf Te4 5_455 2_565 80.84(2) ?
Te1 Hf Te4 5_455 2_565 76.52(3) ?
Te1 Hf Te4 5 2_565 76.52(3) ?
Te2 Hf Te4 5_455 2_565 129.45(2) ?
Te2 Hf Te4 5 2_565 129.45(2) ?
Te4 Ge Te4 6_455 6 96.07(5) y
Te4 Ge Te3 6_455 . 92.35(4) y
Te4 Ge Te3 6 . 92.35(4) ?
Te4 Ge Hf 6_455 2_565 123.85(4) y
Te4 Ge Hf 6 2_565 123.85(4) ?
Te3 Ge Hf . 2_565 120.07(5) y
Te2 Te1 Hf . 5_545 63.08(2) ?
Te2 Te1 Hf . 5_445 63.08(2) ?
Hf Te1 Hf 5_545 5_445 84.75(3) ?
Te1 Te2 Hf . 5_545 61.96(2) ?
Te1 Te2 Hf . 5_445 61.96(2) ?
Hf Te2 Hf 5_545 5_445 83.69(3) ?
Ge Te3 Hf . 5_445 93.94(3) ?
Ge Te3 Hf . 5_545 93.94(3) ?
Hf Te3 Hf 5_445 5_545 84.99(3) ?
Ge Te4 Ge 6_454 6_554 96.07(5) ?
Ge Te4 Hf 6_454 2_564 92.41(4) ?
Ge Te4 Hf 6_554 2_564 92.41(4) ?

loop_
_geom_bond_atom_site_label_1
_geom_bond_atom_site_label_2
_geom_bond_site_symmetry_2
_geom_bond_distance
_geom_bond_publ_flag
Hf Ge 2_564 2.8286(15) y
Hf Te3 5 2.9454(8) y
Hf Te3 5_455 2.9454(8) y
Hf Te1 5_455 2.9524(7) y
Hf Te1 5 2.9524(7) y
Hf Te2 5_455 2.9825(8) y
Hf Te2 5 2.9825(8) y
Hf Te4 2_565 3.0312(11) y
Ge Te4 6_455 2.6761(10) y
Ge Te4 6 2.6761(10) y
Ge Te3 . 2.6955(17) y
Ge Hf 2_565 2.8286(15) ?
Te1 Te2 . 2.7387(13) y
Te1 Hf 5_545 2.9524(7) ?
Te1 Hf 5_445 2.9524(7) ?
Te2 Hf 5_545 2.9825(8) ?
Te2 Hf 5_445 2.9825(8) ?
Te3 Hf 5_445 2.9454(8) ?
Te3 Hf 5_545 2.9454(8) ?
Te4 Ge 6_454 2.6761(10) ?
Te4 Ge 6_554 2.6761(10) ?
Te4 Hf 2_564 3.0312(11) ?
